data_2235542
loop_
_publ_author_name
'Kant, Rajni'
'Gupta, Vivek K.'
'Kapoor, Kamini'
'Shripanavar, Chetan S.'
'Banerjee, Kaushik'
'Deshmukh, Madhukar B.'

_publ_section_title
;
 Poly[\m~2~-aqua-\m~4~-(2-{3-[(6-chloropyridin-3-yl)methyl]-2-oxoimidazolidin-1-yl}acetato)-sodium]
;
_journal_coeditor_code LH5481
_journal_issue 7
_journal_name_full 'Acta Crystallographica Section E'
_journal_page_first m891
_journal_page_last m892
_journal_paper_doi 10.1107/S1600536812025007
_journal_volume 68
_journal_year 2012
_chemical_formula_iupac '[Na (C11 H11 Cl N3 O3) (H2 O)]'
_chemical_formula_moiety 'C11 H13 Cl N3 Na O4'
_chemical_formula_sum 'C11 H13 Cl N3 Na O4'
_chemical_formula_weight 309.68
_chemical_name_systematic
;
Poly[\m~2~-aqua-\m~4~-(2-{3-[(6-chloropyridin-3-yl)methyl]-2-oxoimidazolidin-
1-yl}acetato)-sodium]
;
_space_group_IT_number 15
_symmetry_cell_setting monoclinic
_symmetry_space_group_name_Hall '-C 2yc'
_symmetry_space_group_name_H-M 'C 1 2/c 1'
_atom_sites_solution_hydrogens geom
_atom_sites_solution_primary direct
_atom_sites_solution_secondary difmap
_audit_creation_method SHELXL-97
_cell_angle_alpha 90.00
_cell_angle_beta 102.184(5)
_cell_angle_gamma 90.00
_cell_formula_units_Z 8
_cell_length_a 45.655(2)
_cell_length_b 4.9113(2)
_cell_length_c 12.5205(7)
_cell_measurement_reflns_used 5286
_cell_measurement_temperature 293(2)
_cell_measurement_theta_max 29.0096
_cell_measurement_theta_min 3.6263
_cell_volume 2744.2(2)
_computing_cell_refinement 'CrysAlis PRO (Oxford Diffraction, 2010)'
_computing_data_collection 'CrysAlis PRO (Oxford Diffraction, 2010)'
_computing_data_reduction 'CrysAlis PRO (Oxford Diffraction, 2010)'
_computing_molecular_graphics 'ORTEP3 (Farrugia, 1997)'
_computing_publication_material 'PLATON (Spek, 2009)'
_computing_structure_refinement 'SHELXL97 (Sheldrick, 2008)'
_computing_structure_solution 'SHELXS97 (Sheldrick, 2008)'
_diffrn_ambient_temperature 293(2)
_diffrn_detector_area_resol_mean 16.1049
_diffrn_measured_fraction_theta_full 0.998
_diffrn_measured_fraction_theta_max 0.998
_diffrn_measurement_device_type 'Oxford Diffraction Xcalibur Sapphire3'
_diffrn_measurement_method 'omega scan'
_diffrn_radiation_monochromator graphite
_diffrn_radiation_source 'fine-focus sealed tube'
_diffrn_radiation_type MoK\a
_diffrn_radiation_wavelength 0.71073
_diffrn_reflns_av_R_equivalents 0.0377
_diffrn_reflns_av_sigmaI/netI 0.0387
_diffrn_reflns_limit_h_max 52
_diffrn_reflns_limit_h_min -56
_diffrn_reflns_limit_k_max 5
_diffrn_reflns_limit_k_min -6
_diffrn_reflns_limit_l_max 15
_diffrn_reflns_limit_l_min -15
_diffrn_reflns_number 9498
_diffrn_reflns_theta_full 26.00
_diffrn_reflns_theta_max 26.00
_diffrn_reflns_theta_min 3.63
_diffrn_standards_decay_% 0
_diffrn_standards_interval_count 0
_diffrn_standards_interval_time 0
_diffrn_standards_number 0
_exptl_absorpt_coefficient_mu 0.326
_exptl_absorpt_correction_T_max 1.00000
_exptl_absorpt_correction_T_min 0.83619
_exptl_absorpt_correction_type multi-scan
_exptl_absorpt_process_details '(CrysAlis PRO; Oxford Diffraction, 2010)'
_exptl_crystal_colour white
_exptl_crystal_density_diffrn 1.499
_exptl_crystal_density_method 'not measured'
_exptl_crystal_description block
_exptl_crystal_F_000 1280
_exptl_crystal_size_max 0.3
_exptl_crystal_size_mid 0.2
_exptl_crystal_size_min 0.1
_refine_diff_density_max 0.442
_refine_diff_density_min -0.455
_refine_ls_extinction_method none
_refine_ls_goodness_of_fit_ref 1.021
_refine_ls_hydrogen_treatment mixed
_refine_ls_matrix_type full
_refine_ls_number_parameters 191
_refine_ls_number_reflns 2678
_refine_ls_number_restraints 0
_refine_ls_restrained_S_all 1.021
_refine_ls_R_factor_all 0.0719
_refine_ls_R_factor_gt 0.0461
_refine_ls_shift/su_max 0.001
_refine_ls_shift/su_mean 0.000
_refine_ls_structure_factor_coef Fsqd
_refine_ls_weighting_details 'calc w=1/[\s^2^(Fo^2^)+(0.0459P)^2^+2.5230P] where P=(Fo^2^+2Fc^2^)/3'
_refine_ls_weighting_scheme calc
_refine_ls_wR_factor_gt 0.1013
_refine_ls_wR_factor_ref 0.1124
_reflns_number_gt 1909
_reflns_number_total 2678
_reflns_threshold_expression I>2\s(I)
_cod_data_source_file lh5481.cif
_cod_data_source_block I
_cod_original_sg_symbol_H-M 'C 2/c '
_cod_database_code 2235542
_cod_database_fobs_code 2235542

loop_
_symmetry_equiv_pos_as_xyz
'x, y, z'
'-x, y, -z+1/2'
'x+1/2, y+1/2, z'
'-x+1/2, y+1/2, -z+1/2'
'-x, -y, -z'
'x, -y, z-1/2'
'-x+1/2, -y+1/2, -z'
'x+1/2, -y+1/2, z-1/2'

loop_
_atom_site_type_symbol
_atom_site_label
_atom_site_fract_x
_atom_site_fract_y
_atom_site_fract_z
_atom_site_U_iso_or_equiv
_atom_site_adp_type
_atom_site_calc_flag
_atom_site_refinement_flags
_atom_site_occupancy
_atom_site_symmetry_multiplicity
Na Na1 1.0000 1.0000 0.0000 0.0267(3) Uani d S 1 2
Na Na2 1.0000 1.0028(2) 0.2500 0.0286(3) Uani d S 1 2
Cl Cl1 0.76939(2) 0.7478(2) 0.18991(10) 0.0963(4) Uani d . 1 1
N N1 0.81725(5) 0.4509(6) 0.2281(2) 0.0652(7) Uani d . 1 1
C C2 0.81005(7) 0.2440(7) 0.0194(3) 0.0685(9) Uani d . 1 1
H H2 0.8072 0.1756 -0.0513 0.082 Uiso calc R 1 1
C C3 0.83467(6) 0.1665(5) 0.0972(2) 0.0447(7) Uani d . 1 1
C C4 0.83683(7) 0.2781(6) 0.1992(3) 0.0570(8) Uani d . 1 1
H H4 0.8534 0.2292 0.2529 0.068 Uiso calc R 1 1
C C5 0.78956(7) 0.4245(8) 0.0471(3) 0.0769(11) Uani d . 1 1
H H5 0.7728 0.4802 -0.0043 0.092 Uiso calc R 1 1
C C6 0.79453(7) 0.5174(7) 0.1510(3) 0.0614(8) Uani d . 1 1
C C7 0.85914(6) -0.0155(5) 0.0735(2) 0.0491(7) Uani d . 1 1
H H7A 0.8676 -0.1189 0.1387 0.059 Uiso calc R 1 1
H H7B 0.8505 -0.1439 0.0167 0.059 Uiso calc R 1 1
N N8 0.88292(4) 0.1344(4) 0.03879(16) 0.0377(5) Uani d . 1 1
C C9 0.87821(7) 0.2620(6) -0.0683(2) 0.0549(8) Uani d . 1 1
H H9A 0.8602 0.3723 -0.0825 0.066 Uiso calc R 1 1
H H9B 0.8770 0.1275 -0.1257 0.066 Uiso calc R 1 1
C C10 0.90605(6) 0.4362(6) -0.0581(2) 0.0512(7) Uani d . 1 1
H H10A 0.9219 0.3394 -0.0829 0.061 Uiso calc R 1 1
H H10B 0.9018 0.6046 -0.0989 0.061 Uiso calc R 1 1
N N11 0.91385(4) 0.4864(4) 0.05842(16) 0.0331(5) Uani d . 1 1
C C12 0.90251(5) 0.2884(5) 0.11303(19) 0.0299(5) Uani d . 1 1
O O12 0.90778(4) 0.2517(4) 0.21182(13) 0.0437(5) Uani d . 1 1
C C13 0.94038(5) 0.6403(5) 0.1062(2) 0.0360(6) Uani d . 1 1
H H13A 0.9397 0.6836 0.1812 0.043 Uiso calc R 1 1
H H13B 0.9401 0.8108 0.0668 0.043 Uiso calc R 1 1
C C14 0.96972(5) 0.4954(4) 0.10520(16) 0.0228(5) Uani d . 1 1
O O15 0.99295(3) 0.6404(3) 0.12325(12) 0.0268(4) Uani d . 1 1
O O16 0.96893(3) 0.2446(3) 0.09003(13) 0.0302(4) Uani d . 1 1
O O1W 1.03482(4) 1.2101(4) 0.15005(15) 0.0364(4) Uani d . 1 1
H H1W 1.0512(7) 1.220(6) 0.189(3) 0.055(9) Uiso d . 1 1
H H2W 1.0263(8) 1.361(8) 0.152(3) 0.082(12) Uiso d . 1 1

loop_
_atom_site_aniso_label
_atom_site_aniso_U_11
_atom_site_aniso_U_22
_atom_site_aniso_U_33
_atom_site_aniso_U_12
_atom_site_aniso_U_13
_atom_site_aniso_U_23
Na1 0.0343(7) 0.0252(6) 0.0226(6) -0.0001(5) 0.0104(5) -0.0014(5)
Na2 0.0387(7) 0.0243(6) 0.0236(6) 0.000 0.0084(5) 0.000
Cl1 0.0693(6) 0.1034(8) 0.1248(9) 0.0315(5) 0.0398(6) 0.0245(6)
N1 0.0462(15) 0.0806(19) 0.0682(18) 0.0095(14) 0.0111(13) 0.0045(15)
C2 0.0438(18) 0.095(3) 0.059(2) -0.0028(18) -0.0058(15) -0.0005(19)
C3 0.0307(13) 0.0456(15) 0.0556(18) -0.0117(12) 0.0042(12) 0.0062(13)
C4 0.0397(16) 0.073(2) 0.0546(19) 0.0058(15) 0.0004(13) 0.0096(16)
C5 0.0401(18) 0.104(3) 0.079(3) 0.0158(18) -0.0045(17) 0.019(2)
C6 0.0423(17) 0.067(2) 0.078(2) 0.0010(15) 0.0184(16) 0.0143(18)
C7 0.0412(15) 0.0387(14) 0.0650(19) -0.0123(13) 0.0060(13) -0.0015(14)
N8 0.0363(11) 0.0375(11) 0.0369(12) -0.0057(10) 0.0024(9) -0.0023(9)
C9 0.0507(17) 0.074(2) 0.0349(16) -0.0085(15) -0.0032(13) -0.0032(14)
C10 0.0439(15) 0.074(2) 0.0327(15) -0.0043(14) 0.0015(12) 0.0151(14)
N11 0.0278(10) 0.0322(10) 0.0386(11) -0.0006(9) 0.0057(8) 0.0036(9)
C12 0.0242(11) 0.0327(12) 0.0327(14) 0.0049(10) 0.0057(10) -0.0007(10)
O12 0.0328(9) 0.0672(12) 0.0308(10) -0.0053(8) 0.0057(7) 0.0033(9)
C13 0.0331(13) 0.0251(11) 0.0517(16) 0.0000(10) 0.0133(11) -0.0013(11)
C14 0.0302(11) 0.0213(10) 0.0173(10) 0.0011(10) 0.0063(9) 0.0016(9)
O15 0.0288(8) 0.0230(7) 0.0283(8) -0.0029(7) 0.0056(6) -0.0017(6)
O16 0.0329(9) 0.0182(7) 0.0410(9) -0.0002(6) 0.0116(7) -0.0023(6)
O1W 0.0315(10) 0.0405(11) 0.0347(10) -0.0025(9) 0.0011(8) -0.0037(8)

loop_
_atom_type_symbol
_atom_type_description
_atom_type_scat_dispersion_real
_atom_type_scat_dispersion_imag
_atom_type_scat_source
C C 0.0033 0.0016 'International Tables Vol C Tables 4.2.6.8 and 6.1.1.4'
H H 0.0000 0.0000 'International Tables Vol C Tables 4.2.6.8 and 6.1.1.4'
N N 0.0061 0.0033 'International Tables Vol C Tables 4.2.6.8 and 6.1.1.4'
O O 0.0106 0.0060 'International Tables Vol C Tables 4.2.6.8 and 6.1.1.4'
Cl Cl 0.1484 0.1585 'International Tables Vol C Tables 4.2.6.8 and 6.1.1.4'
Na Na 0.0362 0.0249 'International Tables Vol C Tables 4.2.6.8 and 6.1.1.4'

loop_
_geom_angle_atom_site_label_1
_geom_angle_atom_site_label_2
_geom_angle_atom_site_label_3
_geom_angle_site_symmetry_1
_geom_angle_site_symmetry_3
_geom_angle
O16 Na1 O16 5_765 1_565 180.00(5)
O16 Na1 O15 5_765 5_775 83.72(5)
O16 Na1 O15 1_565 5_775 96.28(5)
O16 Na1 O15 5_765 . 96.28(5)
O16 Na1 O15 1_565 . 83.72(5)
O15 Na1 O15 5_775 . 180.00(7)
O16 Na1 O1W 5_765 5_775 76.78(6)
O16 Na1 O1W 1_565 5_775 103.22(6)
O15 Na1 O1W 5_775 5_775 88.29(6)
O15 Na1 O1W . 5_775 91.71(6)
O16 Na1 O1W 5_765 . 103.22(6)
O16 Na1 O1W 1_565 . 76.78(6)
O15 Na1 O1W 5_775 . 91.71(6)
O15 Na1 O1W . . 88.29(6)
O1W Na1 O1W 5_775 . 180.00(8)
O16 Na1 Na2 5_765 5_775 51.96(4)
O16 Na1 Na2 1_565 5_775 128.04(4)
O15 Na1 Na2 5_775 5_775 48.32(4)
O15 Na1 Na2 . 5_775 131.68(4)
O1W Na1 Na2 5_775 5_775 50.26(4)
O1W Na1 Na2 . 5_775 129.74(4)
O16 Na1 Na2 5_765 . 128.04(4)
O16 Na1 Na2 1_565 . 51.96(4)
O15 Na1 Na2 5_775 . 131.68(4)
O15 Na1 Na2 . . 48.32(4)
O1W Na1 Na2 5_775 . 129.74(4)
O1W Na1 Na2 . . 50.26(4)
Na2 Na1 Na2 5_775 . 180.00(4)
O15 Na2 O15 . 2_755 82.15(8)
O15 Na2 O1W . . 88.91(5)
O15 Na2 O1W 2_755 . 130.33(6)
O15 Na2 O1W . 2_755 130.33(6)
O15 Na2 O1W 2_755 2_755 88.91(6)
O1W Na2 O1W . 2_755 130.75(10)
O15 Na2 O16 . 2_765 150.63(6)
O15 Na2 O16 2_755 2_765 81.11(5)
O1W Na2 O16 . 2_765 83.79(6)
O1W Na2 O16 2_755 2_765 73.25(6)
O15 Na2 O16 . 1_565 81.11(5)
O15 Na2 O16 2_755 1_565 150.63(6)
O1W Na2 O16 . 1_565 73.25(6)
O1W Na2 O16 2_755 1_565 83.79(6)
O16 Na2 O16 2_765 1_565 123.21(8)
O15 Na2 Na1 . 2_755 129.79(5)
O15 Na2 Na1 2_755 2_755 49.71(3)
O1W Na2 Na1 . 2_755 130.64(5)
O1W Na2 Na1 2_755 2_755 49.63(4)
O16 Na2 Na1 2_765 2_755 47.14(3)
O16 Na2 Na1 1_565 2_755 133.19(4)
O15 Na2 Na1 . . 49.71(3)
O15 Na2 Na1 2_755 . 129.79(5)
O1W Na2 Na1 . . 49.63(4)
O1W Na2 Na1 2_755 . 130.65(5)
O16 Na2 Na1 2_765 . 133.19(4)
O16 Na2 Na1 1_565 . 47.14(3)
Na1 Na2 Na1 2_755 . 179.49(4)
O15 Na2 H2W . . 101.9(8)
O15 Na2 H2W 2_755 . 145.3(8)
O1W Na2 H2W . . 19.0(8)
O1W Na2 H2W 2_755 . 112.1(8)
O16 Na2 H2W 2_765 . 79.3(8)
O16 Na2 H2W 1_565 . 62.4(8)
Na1 Na2 H2W 2_755 . 125.2(8)
Na1 Na2 H2W . . 55.2(8)
C6 N1 C4 . . 115.7(3)
C3 C2 C5 . . 119.6(3)
C3 C2 H2 . . 120.2
C5 C2 H2 . . 120.2
C4 C3 C2 . . 115.8(3)
C4 C3 C7 . . 120.6(2)
C2 C3 C7 . . 123.5(3)
N1 C4 C3 . . 125.7(3)
N1 C4 H4 . . 117.1
C3 C4 H4 . . 117.1
C6 C5 C2 . . 118.2(3)
C6 C5 H5 . . 120.9
C2 C5 H5 . . 120.9
N1 C6 C5 . . 125.1(3)
N1 C6 Cl1 . . 115.0(3)
C5 C6 Cl1 . . 119.9(3)
N8 C7 C3 . . 112.9(2)
N8 C7 H7A . . 109.0
C3 C7 H7A . . 109.0
N8 C7 H7B . . 109.0
C3 C7 H7B . . 109.0
H7A C7 H7B . . 107.8
C12 N8 C7 . . 119.9(2)
C12 N8 C9 . . 109.6(2)
C7 N8 C9 . . 121.3(2)
N8 C9 C10 . . 102.0(2)
N8 C9 H9A . . 111.4
C10 C9 H9A . . 111.4
N8 C9 H9B . . 111.4
C10 C9 H9B . . 111.4
H9A C9 H9B . . 109.2
N11 C10 C9 . . 101.8(2)
N11 C10 H10A . . 111.4
C9 C10 H10A . . 111.4
N11 C10 H10B . . 111.4
C9 C10 H10B . . 111.4
H10A C10 H10B . . 109.3
C12 N11 C13 . . 122.9(2)
C12 N11 C10 . . 110.4(2)
C13 N11 C10 . . 120.80(19)
O12 C12 N11 . . 127.1(2)
O12 C12 N8 . . 124.4(2)
N11 C12 N8 . . 108.5(2)
N11 C13 C14 . . 114.54(18)
N11 C13 H13A . . 108.6
C14 C13 H13A . . 108.6
N11 C13 H13B . . 108.6
C14 C13 H13B . . 108.6
H13A C13 H13B . . 107.6
O16 C14 O15 . . 125.69(19)
O16 C14 C13 . . 117.84(18)
O15 C14 C13 . . 116.43(18)
C14 O15 Na2 . . 122.53(12)
C14 O15 Na1 . . 121.41(12)
Na2 O15 Na1 . . 81.97(5)
C14 O16 Na1 . 1_545 125.73(13)
C14 O16 Na2 . 1_545 110.77(13)
Na1 O16 Na2 1_545 1_545 80.89(5)
Na1 O1W Na2 . . 80.11(5)
Na1 O1W H1W . . 151(2)
Na2 O1W H1W . . 110(2)
Na1 O1W H2W . . 100(2)
Na2 O1W H2W . . 90(2)
H1W O1W H2W . . 108(3)

loop_
_geom_bond_atom_site_label_1
_geom_bond_atom_site_label_2
_geom_bond_site_symmetry_2
_geom_bond_distance
Na1 O16 5_765 2.3239(14)
Na1 O16 1_565 2.3239(14)
Na1 O15 5_775 2.4112(14)
Na1 O15 . 2.4112(14)
Na1 O1W 5_775 2.4208(18)
Na1 O1W . 2.4208(18)
Na1 Na2 5_775 3.13016(18)
Na1 Na2 . 3.13016(17)
Na2 O15 . 2.3611(16)
Na2 O15 2_755 2.3611(16)
Na2 O1W . 2.4432(18)
Na2 O1W 2_755 2.4432(18)
Na2 O16 2_765 2.4969(16)
Na2 O16 1_565 2.4968(16)
Na2 Na1 2_755 3.13016(18)
Na2 H2W . 2.58(3)
Cl1 C6 . 1.753(3)
N1 C6 . 1.301(4)
N1 C4 . 1.336(4)
C2 C3 . 1.377(4)
C2 C5 . 1.385(5)
C2 H2 . 0.9300
C3 C4 . 1.374(4)
C3 C7 . 1.509(4)
C4 H4 . 0.9300
C5 C6 . 1.351(5)
C5 H5 . 0.9300
C7 N8 . 1.452(3)
C7 H7A . 0.9700
C7 H7B . 0.9700
N8 C12 . 1.373(3)
N8 C9 . 1.454(3)
C9 C10 . 1.515(4)
C9 H9A . 0.9700
C9 H9B . 0.9700
C10 N11 . 1.448(3)
C10 H10A . 0.9700
C10 H10B . 0.9700
N11 C12 . 1.353(3)
N11 C13 . 1.446(3)
C12 O12 . 1.223(3)
C13 C14 . 1.519(3)
C13 H13A . 0.9700
C13 H13B . 0.9700
C14 O16 . 1.246(2)
C14 O15 . 1.257(2)
O16 Na1 1_545 2.3239(14)
O16 Na2 1_545 2.4968(16)
O1W H1W . 0.81(3)
O1W H2W . 0.84(4)

loop_
_geom_hbond_atom_site_label_D
_geom_hbond_atom_site_label_H
_geom_hbond_atom_site_label_A
_geom_hbond_site_symmetry_A
_geom_hbond_distance_DH
_geom_hbond_distance_HA
_geom_hbond_distance_DA
_geom_hbond_angle_DHA
_geom_hbond_publ_flag
O1W H1W O12 2_765 0.80(4) 2.02(4) 2.826(3) 179(3) yes
O1W H2W O15 1_565 0.84(4) 2.02(4) 2.822(2) 158(3) yes
C10 H10B O12 6_565 0.97 2.54 3.279(3) 133 yes
C13 H13B O16 1_565 0.97 2.49 3.265(3) 137 yes

loop_
_geom_torsion_atom_site_label_1
_geom_torsion_atom_site_label_2
_geom_torsion_atom_site_label_3
_geom_torsion_atom_site_label_4
_geom_torsion_site_symmetry_1
_geom_torsion_site_symmetry_4
_geom_torsion
O16 Na1 Na2 O15 5_765 . -59.31(6)
O16 Na1 Na2 O15 1_565 . 120.69(6)
O15 Na1 Na2 O15 5_775 . 180.000(3)
O1W Na1 Na2 O15 5_775 . 46.52(8)
O1W Na1 Na2 O15 . . -133.48(8)
O16 Na1 Na2 O15 5_765 2_755 -39.26(7)
O16 Na1 Na2 O15 1_565 2_755 140.74(7)
O15 Na1 Na2 O15 5_775 2_755 -159.94(9)
O15 Na1 Na2 O15 . 2_755 20.06(9)
O1W Na1 Na2 O15 5_775 2_755 66.58(8)
O1W Na1 Na2 O15 . 2_755 -113.42(8)
O16 Na1 Na2 O1W 5_765 . 74.17(8)
O16 Na1 Na2 O1W 1_565 . -105.83(8)
O15 Na1 Na2 O1W 5_775 . -46.52(8)
O15 Na1 Na2 O1W . . 133.48(8)
O1W Na1 Na2 O1W 5_775 . 180.000(2)
O16 Na1 Na2 O1W 5_765 2_755 -172.30(8)
O16 Na1 Na2 O1W 1_565 2_755 7.70(8)
O15 Na1 Na2 O1W 5_775 2_755 67.01(9)
O15 Na1 Na2 O1W . 2_755 -112.99(9)
O1W Na1 Na2 O1W 5_775 2_755 -66.47(14)
O1W Na1 Na2 O1W . 2_755 113.53(14)
O16 Na1 Na2 O16 5_765 2_765 81.15(10)
O16 Na1 Na2 O16 1_565 2_765 -98.85(10)
O15 Na1 Na2 O16 5_775 2_765 -39.54(8)
O15 Na1 Na2 O16 . 2_765 140.46(8)
O1W Na1 Na2 O16 5_775 2_765 -173.02(8)
O1W Na1 Na2 O16 . 2_765 6.98(8)
O16 Na1 Na2 O16 5_765 1_565 180.0000(10)
O15 Na1 Na2 O16 5_775 1_565 59.31(6)
O15 Na1 Na2 O16 . 1_565 -120.69(6)
O1W Na1 Na2 O16 5_775 1_565 -74.17(8)
O1W Na1 Na2 O16 . 1_565 105.83(8)
C5 C2 C3 C4 . . 0.2(4)
C5 C2 C3 C7 . . -176.3(3)
C6 N1 C4 C3 . . -0.6(5)
C2 C3 C4 N1 . . 0.3(5)
C7 C3 C4 N1 . . 176.9(3)
C3 C2 C5 C6 . . -0.4(5)
C4 N1 C6 C5 . . 0.4(5)
C4 N1 C6 Cl1 . . -179.1(2)
C2 C5 C6 N1 . . 0.1(6)
C2 C5 C6 Cl1 . . 179.6(3)
C4 C3 C7 N8 . . -87.5(3)
C2 C3 C7 N8 . . 88.8(3)
C3 C7 N8 C12 . . 71.7(3)
C3 C7 N8 C9 . . -71.6(3)
C12 N8 C9 C10 . . 22.3(3)
C7 N8 C9 C10 . . 169.0(2)
N8 C9 C10 N11 . . -26.8(3)
C9 C10 N11 C12 . . 24.0(3)
C9 C10 N11 C13 . . 177.6(2)
C13 N11 C12 O12 . . 17.9(3)
C10 N11 C12 O12 . . 170.9(2)
C13 N11 C12 N8 . . -163.81(19)
C10 N11 C12 N8 . . -10.9(3)
C7 N8 C12 O12 . . 23.0(3)
C9 N8 C12 O12 . . 170.2(2)
C7 N8 C12 N11 . . -155.4(2)
C9 N8 C12 N11 . . -8.1(3)
C12 N11 C13 C14 . . 80.5(3)
C10 N11 C13 C14 . . -69.7(3)
N11 C13 C14 O16 . . -17.1(3)
N11 C13 C14 O15 . . 164.93(18)
O16 C14 O15 Na2 . . -140.66(17)
C13 C14 O15 Na2 . . 37.1(2)
O16 C14 O15 Na1 . . 118.07(19)
C13 C14 O15 Na1 . . -64.2(2)
O15 Na2 O15 C14 2_755 . 73.13(14)
O1W Na2 O15 C14 . . -155.86(15)
O1W Na2 O15 C14 2_755 . -8.69(18)
O16 Na2 O15 C14 2_765 . 128.87(15)
O16 Na2 O15 C14 1_565 . -82.65(15)
Na1 Na2 O15 C14 2_755 . 57.82(16)
Na1 Na2 O15 C14 . . -122.29(16)
O15 Na2 O15 Na1 2_755 . -164.57(7)
O1W Na2 O15 Na1 . . -33.57(6)
O1W Na2 O15 Na1 2_755 . 113.60(7)
O16 Na2 O15 Na1 2_765 . -108.84(10)
O16 Na2 O15 Na1 1_565 . 39.65(4)
Na1 Na2 O15 Na1 2_755 . -179.885(9)
O16 Na1 O15 C14 5_765 . -99.57(14)
O16 Na1 O15 C14 1_565 . 80.43(14)
O1W Na1 O15 C14 5_775 . -22.69(15)
O1W Na1 O15 C14 . . 157.31(15)
Na2 Na1 O15 C14 5_775 . -56.62(15)
Na2 Na1 O15 C14 . . 123.38(15)
O16 Na1 O15 Na2 5_765 . 137.04(5)
O16 Na1 O15 Na2 1_565 . -42.96(5)
O1W Na1 O15 Na2 5_775 . -146.07(6)
O1W Na1 O15 Na2 . . 33.93(6)
Na2 Na1 O15 Na2 5_775 . 180.000(2)
O15 C14 O16 Na1 . 1_545 -35.2(3)
C13 C14 O16 Na1 . 1_545 147.11(16)
O15 C14 O16 Na2 . 1_545 58.5(2)
C13 C14 O16 Na2 . 1_545 -119.20(17)
O16 Na1 O1W Na2 5_765 . -128.89(6)
O16 Na1 O1W Na2 1_565 . 51.11(6)
O15 Na1 O1W Na2 5_775 . 147.16(6)
O15 Na1 O1W Na2 . . -32.83(6)
Na2 Na1 O1W Na2 5_775 . 180.0000(10)
O15 Na2 O1W Na1 . . 33.61(5)
O15 Na2 O1W Na1 2_755 . 112.35(8)
O1W Na2 O1W Na1 2_755 . -113.33(6)
O16 Na2 O1W Na1 2_765 . -174.89(6)
O16 Na2 O1W Na1 1_565 . -47.43(5)
Na1 Na2 O1W Na1 2_755 . 179.44(4)
